data_4032565
loop_
_publ_author_name
'Selva, Ver\'onica'
'Larra\~naga, Olatz'
'Castell\'o, Luis M'
'N\'ajera, Carmen'
'Sansano, Jos\'e M'
'de C\'ozar, Abel'

_publ_section_title
;
 Diastereoselective [3 + 2] vs [4 + 2] Cycloadditions of Nitroprolinates
 with \a,\b-Unsaturated Aldehydes and Electrophilic Alkenes: An Example of
 Total Periselectivity.
;
_journal_name_full 'The Journal of organic chemistry'
_journal_paper_doi 10.1021/acs.joc.7b00903
_journal_year 2017
_chemical_absolute_configuration syn
_chemical_formula_moiety 'C32 H29 N3 O6'
_chemical_formula_sum 'C32 H29 N3 O6'
_chemical_formula_weight 551.58
_chemical_name_systematic
; 
 ? 
;
_space_group_IT_number 4
_symmetry_cell_setting monoclinic
_symmetry_space_group_name_Hall 'P 2yb'
_symmetry_space_group_name_H-M 'P 1 21 1'
_atom_sites_solution_hydrogens geom
_atom_sites_solution_primary direct
_atom_sites_solution_secondary difmap
_audit_creation_method SHELXL-97
_audit_update_record
;
2016-05-24 deposited with the CCDC.
2017-04-18 downloaded from the CCDC.
;
_cell_angle_alpha 90.00
_cell_angle_beta 94.976(7)
_cell_angle_gamma 90.00
_cell_formula_units_Z 2
_cell_length_a 8.649(2)
_cell_length_b 11.121(3)
_cell_length_c 14.546(4)
_cell_measurement_reflns_used 629
_cell_measurement_temperature 298(1)
_cell_measurement_theta_max 20.85
_cell_measurement_theta_min 2.3
_cell_volume 1393.8(6)
_computing_cell_refinement 'Bruker SMART V5.625'
_computing_data_collection 'Bruker SMART V5.625'
_computing_data_reduction 'Bruker SAINT V6.28A'
_computing_molecular_graphics 'SHELXTL  Rel. 6.12/V (Siemens, 1996)'
_computing_publication_material 'SHELXL-2013 (Sheldrick, 2013)'
_computing_structure_refinement 'SHELXL-2013 (Sheldrick, 2013)'
_computing_structure_solution 'SHELXS-97 (Sheldrick, 1997)'
_diffrn_ambient_temperature 298(1)
_diffrn_measured_fraction_theta_full 0.997
_diffrn_measured_fraction_theta_max 0.997
_diffrn_measurement_device_type 'CCD area detector'
_diffrn_measurement_method 'phi and omega scans'
_diffrn_radiation_monochromator graphite
_diffrn_radiation_source 'fine-focus sealed tube'
_diffrn_radiation_type MoK\a
_diffrn_radiation_wavelength 0.71073
_diffrn_reflns_av_R_equivalents 0.1235
_diffrn_reflns_av_sigmaI/netI 0.1911
_diffrn_reflns_limit_h_max 10
_diffrn_reflns_limit_h_min -10
_diffrn_reflns_limit_k_max 13
_diffrn_reflns_limit_k_min -13
_diffrn_reflns_limit_l_max 17
_diffrn_reflns_limit_l_min -17
_diffrn_reflns_number 11900
_diffrn_reflns_theta_full 25.05
_diffrn_reflns_theta_max 25.05
_diffrn_reflns_theta_min 1.41
_exptl_absorpt_coefficient_mu 0.092
_exptl_absorpt_correction_T_max 0.9982
_exptl_absorpt_correction_T_min 0.5813
_exptl_absorpt_correction_type multi-scan
_exptl_absorpt_process_details 'Bruker/Siemens SADABS V2.03'
_exptl_crystal_colour colorless
_exptl_crystal_density_diffrn 1.314
_exptl_crystal_density_method 'not measured'
_exptl_crystal_description plate
_exptl_crystal_F_000 580
_exptl_crystal_size_max 0.19
_exptl_crystal_size_mid 0.08
_exptl_crystal_size_min 0.02
_refine_diff_density_max 0.156
_refine_diff_density_min -0.195
_refine_diff_density_rms 0.040
_refine_ls_extinction_method none
_refine_ls_goodness_of_fit_ref 0.919
_refine_ls_hydrogen_treatment constr
_refine_ls_matrix_type full
_refine_ls_number_parameters 371
_refine_ls_number_reflns 4907
_refine_ls_number_restraints 1
_refine_ls_restrained_S_all 0.919
_refine_ls_R_factor_all 0.2005
_refine_ls_R_factor_gt 0.0662
_refine_ls_shift/su_max 0.001
_refine_ls_shift/su_mean 0.000
_refine_ls_structure_factor_coef Fsqd
_refine_ls_weighting_details 'calc w=1/[\s^2^(Fo^2^)+(0.0180P)^2^] where P=(Fo^2^+2Fc^2^)/3'
_refine_ls_weighting_scheme calc
_refine_ls_wR_factor_gt 0.1009
_refine_ls_wR_factor_ref 0.1389
_reflns_number_gt 1973
_reflns_number_total 4907
_reflns_threshold_expression 'I > 2\s(I)'
_cod_data_source_file jo7b00903_si_002.cif
_cod_data_source_block a305
_cod_original_cell_volume 1393.8(7)
_cod_original_sg_symbol_H-M 'P 21'
_cod_database_code 4032565

loop_
_symmetry_equiv_pos_as_xyz
'x, y, z'
'-x, y+1/2, -z'

loop_
_atom_site_label
_atom_site_type_symbol
_atom_site_fract_x
_atom_site_fract_y
_atom_site_fract_z
_atom_site_U_iso_or_equiv
_atom_site_adp_type
_atom_site_occupancy
_atom_site_symmetry_multiplicity
_atom_site_calc_flag
_atom_site_refinement_flags
C1 C 0.8277(7) -0.1451(5) 0.8174(4) 0.0495(17) Uani 1 1 d .
H1 H 0.8777 -0.1730 0.8766 0.059 Uiso 1 1 calc R
N1 N 0.7189(6) -0.2386(6) 0.7742(4) 0.0568(16) Uani 1 1 d .
O1 O 0.6374(6) -0.2140(4) 0.7061(4) 0.0860(17) Uani 1 1 d .
O2 O 0.7206(5) -0.3356(4) 0.8115(3) 0.0799(16) Uani 1 1 d .
C2 C 0.9488(7) -0.1097(5) 0.7511(4) 0.0490(17) Uani 1 1 d .
H2 H 0.8996 -0.1008 0.6882 0.059 Uiso 1 1 calc R
C3 C 1.0792(8) -0.2028(6) 0.7533(5) 0.0521(18) Uani 1 1 d .
C4 C 1.2010(8) -0.2009(6) 0.8195(5) 0.064(2) Uani 1 1 d .
H4 H 1.2100 -0.1391 0.8628 0.076 Uiso 1 1 calc R
C5 C 1.3121(8) -0.2921(7) 0.8220(6) 0.080(2) Uani 1 1 d .
H5 H 1.3949 -0.2912 0.8673 0.096 Uiso 1 1 calc R
C6 C 1.3001(10) -0.3816(7) 0.7591(7) 0.083(3) Uani 1 1 d .
H6 H 1.3758 -0.4411 0.7611 0.100 Uiso 1 1 calc R
C7 C 1.1787(11) -0.3862(7) 0.6927(6) 0.080(3) Uani 1 1 d .
H7 H 1.1705 -0.4490 0.6504 0.096 Uiso 1 1 calc R
C8 C 1.0660(8) -0.2946(6) 0.6892(5) 0.065(2) Uani 1 1 d .
H8 H 0.9832 -0.2959 0.6439 0.078 Uiso 1 1 calc R
N2 N 1.0006(6) 0.0063(4) 0.7878(4) 0.0518(14) Uani 1 1 d .
C9 C 0.8778(6) 0.0649(6) 0.8384(5) 0.0501(17) Uani 1 1 d .
H9 H 0.8456 0.1407 0.8081 0.060 Uiso 1 1 calc R
C10 C 0.9337(7) 0.0877(7) 0.9363(5) 0.0590(19) Uani 1 1 d .
O3 O 0.9468(7) 0.1848(5) 0.9711(4) 0.109(2) Uani 1 1 d .
O4 O 0.9711(5) -0.0126(4) 0.9831(3) 0.0623(13) Uani 1 1 d .
C11 C 1.0037(7) -0.0028(7) 1.0814(5) 0.077(2) Uani 1 1 d .
H11A H 0.9080 0.0037 1.1099 0.116 Uiso 1 1 calc R
H11B H 1.0659 0.0674 1.0956 0.116 Uiso 1 1 calc R
H11C H 1.0590 -0.0730 1.1044 0.116 Uiso 1 1 calc R
C12 C 0.7426(7) -0.0262(5) 0.8285(5) 0.0561(18) Uani 1 1 d .
H12 H 0.6820 -0.0094 0.7699 0.067 Uiso 1 1 calc R
C13 C 0.6312(7) -0.0257(6) 0.9033(5) 0.0550(18) Uani 1 1 d .
C14 C 0.5116(8) 0.0589(6) 0.8964(5) 0.081(2) Uani 1 1 d .
H14 H 0.5029 0.1135 0.8478 0.097 Uiso 1 1 calc R
C15 C 0.4049(8) 0.0607(8) 0.9635(7) 0.095(3) Uani 1 1 d .
H15 H 0.3243 0.1163 0.9590 0.113 Uiso 1 1 calc R
C16 C 0.4180(9) -0.0179(8) 1.0347(6) 0.083(2) Uani 1 1 d .
H16 H 0.3483 -0.0141 1.0799 0.099 Uiso 1 1 calc R
C17 C 0.5324(9) -0.1025(7) 1.0410(6) 0.081(2) Uani 1 1 d .
H17 H 0.5390 -0.1579 1.0891 0.097 Uiso 1 1 calc R
C18 C 0.6382(8) -0.1053(6) 0.9754(6) 0.071(2) Uani 1 1 d .
H18 H 0.7166 -0.1628 0.9803 0.085 Uiso 1 1 calc R
C19 C 1.0984(7) 0.0776(5) 0.7314(4) 0.0472(16) Uani 1 1 d .
H19 H 1.1938 0.0306 0.7289 0.057 Uiso 1 1 calc R
C20 C 1.0369(7) 0.0974(6) 0.6298(4) 0.0540(17) Uani 1 1 d .
H20 H 1.0311 0.0195 0.5982 0.065 Uiso 1 1 calc R
C21 C 0.8816(9) 0.1570(6) 0.6170(5) 0.062(2) Uani 1 1 d .
O5 O 0.7599(5) 0.1186(4) 0.6395(3) 0.0777(16) Uani 1 1 d .
N3 N 0.8916(6) 0.2647(5) 0.5721(4) 0.0548(14) Uani 1 1 d .
C22 C 0.7661(8) 0.3487(6) 0.5555(6) 0.0539(18) Uani 1 1 d .
C23 C 0.6742(9) 0.3459(6) 0.4743(5) 0.071(2) Uani 1 1 d .
H23 H 0.6936 0.2904 0.4288 0.085 Uiso 1 1 calc R
C24 C 0.5532(9) 0.4253(7) 0.4601(6) 0.088(3) Uani 1 1 d .
H24 H 0.4895 0.4232 0.4052 0.106 Uiso 1 1 calc R
C25 C 0.5261(8) 0.5077(7) 0.5266(7) 0.079(2) Uani 1 1 d .
H25 H 0.4442 0.5616 0.5163 0.094 Uiso 1 1 calc R
C26 C 0.6177(10) 0.5120(7) 0.6077(7) 0.089(3) Uani 1 1 d .
H26 H 0.5992 0.5688 0.6524 0.107 Uiso 1 1 calc R
C27 C 0.7388(9) 0.4305(7) 0.6228(5) 0.076(2) Uani 1 1 d .
H27 H 0.8012 0.4314 0.6782 0.091 Uiso 1 1 calc R
C28 C 1.0439(8) 0.2879(6) 0.5507(5) 0.059(2) Uani 1 1 d .
O6 O 1.0824(5) 0.3795(4) 0.5144(3) 0.0780(15) Uani 1 1 d .
C29 C 1.1452(7) 0.1826(6) 0.5794(5) 0.0574(18) Uani 1 1 d .
H29 H 1.1787 0.1423 0.5246 0.069 Uiso 1 1 calc R
C30 C 1.2860(7) 0.2267(6) 0.6395(5) 0.067(2) Uani 1 1 d .
H30A H 1.3621 0.1626 0.6474 0.081 Uiso 1 1 calc R
H30B H 1.3330 0.2935 0.6093 0.081 Uiso 1 1 calc R
C31 C 1.2412(7) 0.2657(6) 0.7313(5) 0.064(2) Uani 1 1 d .
H31 H 1.2767 0.3381 0.7571 0.076 Uiso 1 1 calc R
C32 C 1.1491(7) 0.1942(5) 0.7755(4) 0.0554(18) Uani 1 1 d .
H32 H 1.1169 0.2163 0.8325 0.066 Uiso 1 1 calc R

loop_
_atom_site_aniso_label
_atom_site_aniso_U_11
_atom_site_aniso_U_22
_atom_site_aniso_U_33
_atom_site_aniso_U_23
_atom_site_aniso_U_13
_atom_site_aniso_U_12
C1 0.046(4) 0.041(4) 0.062(5) -0.003(3) 0.005(4) -0.005(3)
N1 0.050(4) 0.060(4) 0.061(4) -0.001(4) 0.008(3) 0.005(3)
O1 0.095(4) 0.070(4) 0.086(4) 0.018(3) -0.026(4) -0.010(3)
O2 0.087(4) 0.056(3) 0.094(4) 0.022(3) -0.009(3) -0.013(3)
C2 0.055(4) 0.032(4) 0.062(5) 0.001(3) 0.016(4) -0.002(3)
C3 0.066(5) 0.045(5) 0.048(5) -0.002(4) 0.022(4) -0.010(4)
C4 0.055(5) 0.043(5) 0.094(6) -0.006(4) 0.013(5) -0.006(4)
C5 0.052(5) 0.072(6) 0.118(8) -0.003(5) 0.017(5) 0.015(4)
C6 0.062(6) 0.071(6) 0.124(9) 0.006(6) 0.047(6) 0.010(5)
C7 0.116(7) 0.051(5) 0.080(7) 0.001(5) 0.050(6) 0.002(5)
C8 0.069(5) 0.059(5) 0.066(6) 0.005(4) 0.014(4) -0.005(4)
N2 0.059(3) 0.031(3) 0.067(4) -0.001(3) 0.009(3) -0.002(3)
C9 0.044(4) 0.042(4) 0.064(5) -0.003(4) 0.010(4) 0.001(3)
C10 0.055(5) 0.055(5) 0.071(6) -0.012(5) 0.026(4) -0.008(4)
O3 0.174(6) 0.070(4) 0.087(4) -0.021(4) 0.036(4) -0.019(4)
O4 0.059(3) 0.063(4) 0.064(4) -0.002(3) 0.000(3) 0.003(3)
C11 0.058(5) 0.114(6) 0.060(6) -0.017(5) 0.002(4) -0.009(5)
C12 0.053(4) 0.039(4) 0.076(5) -0.002(4) 0.005(4) 0.008(3)
C13 0.047(4) 0.052(5) 0.065(5) -0.013(4) 0.001(4) 0.005(4)
C14 0.074(5) 0.068(5) 0.101(7) 0.008(5) 0.019(5) 0.021(5)
C15 0.066(6) 0.096(7) 0.125(9) -0.005(6) 0.027(6) 0.029(5)
C16 0.071(6) 0.081(7) 0.099(7) -0.013(6) 0.022(5) 0.012(5)
C17 0.083(6) 0.079(6) 0.084(7) 0.004(5) 0.032(5) 0.003(5)
C18 0.063(5) 0.066(5) 0.086(6) -0.001(5) 0.016(5) 0.009(4)
C19 0.052(4) 0.035(4) 0.056(5) 0.009(4) 0.009(4) 0.010(3)
C20 0.052(4) 0.050(4) 0.061(5) 0.007(4) 0.008(4) 0.009(4)
C21 0.077(6) 0.059(5) 0.048(5) 0.001(4) -0.009(4) -0.009(5)
O5 0.056(3) 0.082(4) 0.094(4) 0.039(3) -0.001(3) -0.013(3)
N3 0.049(4) 0.054(4) 0.062(4) 0.011(3) 0.008(3) 0.009(3)
C22 0.052(5) 0.049(5) 0.061(5) 0.002(4) 0.006(4) -0.004(4)
C23 0.079(6) 0.056(5) 0.075(6) -0.016(4) -0.009(5) 0.015(4)
C24 0.088(6) 0.070(6) 0.102(8) -0.009(5) -0.018(5) 0.007(5)
C25 0.047(5) 0.076(6) 0.111(8) -0.009(6) -0.003(5) 0.004(4)
C26 0.086(6) 0.076(6) 0.109(8) -0.020(6) 0.026(6) 0.025(5)
C27 0.080(6) 0.087(6) 0.061(6) -0.024(5) 0.007(4) -0.002(5)
C28 0.072(5) 0.054(5) 0.052(5) 0.011(4) 0.002(4) 0.001(4)
O6 0.068(3) 0.071(4) 0.096(4) 0.032(3) 0.013(3) 0.000(3)
C29 0.061(5) 0.053(4) 0.061(5) 0.003(4) 0.021(4) 0.002(4)
C30 0.050(5) 0.065(5) 0.087(6) 0.015(4) 0.006(4) -0.012(4)
C31 0.075(5) 0.045(4) 0.069(6) 0.000(4) -0.009(5) -0.005(4)
C32 0.070(5) 0.043(5) 0.053(5) 0.006(4) 0.002(4) -0.007(4)

loop_
_atom_type_symbol
_atom_type_description
_atom_type_scat_dispersion_real
_atom_type_scat_dispersion_imag
_atom_type_scat_source
C C 0.0033 0.0016 'International Tables Vol C Tables 4.2.6.8 and 6.1.1.4'
H H 0.0000 0.0000 'International Tables Vol C Tables 4.2.6.8 and 6.1.1.4'
N N 0.0061 0.0033 'International Tables Vol C Tables 4.2.6.8 and 6.1.1.4'
O O 0.0106 0.0060 'International Tables Vol C Tables 4.2.6.8 and 6.1.1.4'

loop_
_geom_angle_atom_site_label_1
_geom_angle_atom_site_label_2
_geom_angle_atom_site_label_3
_geom_angle
N1 C1 C12 110.6(5)
N1 C1 C2 110.6(5)
C12 C1 C2 101.9(5)
O1 N1 O2 124.1(6)
O1 N1 C1 119.4(6)
O2 N1 C1 116.5(6)
N2 C2 C3 113.0(5)
N2 C2 C1 101.7(5)
C3 C2 C1 110.8(5)
C4 C3 C8 120.1(7)
C4 C3 C2 121.8(6)
C8 C3 C2 118.0(7)
C3 C4 C5 119.7(7)
C6 C5 C4 120.4(8)
C5 C6 C7 121.1(8)
C6 C7 C8 119.1(8)
C3 C8 C7 119.6(7)
C2 N2 C19 116.8(5)
C2 N2 C9 111.0(4)
C19 N2 C9 120.7(4)
C10 C9 N2 111.1(5)
C10 C9 C12 112.5(6)
N2 C9 C12 103.5(5)
O3 C10 O4 122.1(7)
O3 C10 C9 124.9(7)
O4 C10 C9 113.0(6)
C10 O4 C11 117.6(6)
C13 C12 C1 114.9(5)
C13 C12 C9 117.0(6)
C1 C12 C9 102.1(5)
C18 C13 C14 118.3(6)
C18 C13 C12 124.0(6)
C14 C13 C12 117.7(7)
C13 C14 C15 119.3(7)
C16 C15 C14 120.5(8)
C15 C16 C17 120.6(8)
C16 C17 C18 119.4(8)
C13 C18 C17 121.8(7)
N2 C19 C32 113.1(5)
N2 C19 C20 116.5(5)
C32 C19 C20 110.5(5)
C21 C20 C19 114.5(5)
C21 C20 C29 104.0(5)
C19 C20 C29 111.5(5)
O5 C21 N3 122.1(7)
O5 C21 C20 127.2(7)
N3 C21 C20 110.7(6)
C21 N3 C28 111.5(6)
C21 N3 C22 124.8(6)
C28 N3 C22 123.6(6)
C23 C22 C27 120.6(7)
C23 C22 N3 120.3(7)
C27 C22 N3 119.0(7)
C22 C23 C24 119.6(7)
C25 C24 C23 120.0(8)
C26 C25 C24 120.9(8)
C25 C26 C27 119.2(8)
C22 C27 C26 119.6(8)
O6 C28 N3 123.5(7)
O6 C28 C29 127.2(7)
N3 C28 C29 109.3(6)
C28 C29 C30 109.1(5)
C28 C29 C20 104.2(5)
C30 C29 C20 114.2(5)
C31 C30 C29 110.7(5)
C32 C31 C30 118.3(6)
C31 C32 C19 118.5(6)

loop_
_geom_bond_atom_site_label_1
_geom_bond_atom_site_label_2
_geom_bond_distance
C1 N1 1.503(7)
C1 C12 1.528(7)
C1 C2 1.535(8)
N1 O1 1.196(6)
N1 O2 1.207(6)
C2 N2 1.452(7)
C2 C3 1.530(8)
C3 C4 1.364(8)
C3 C8 1.381(8)
C4 C5 1.395(8)
C5 C6 1.350(9)
C6 C7 1.365(9)
C7 C8 1.407(9)
N2 C19 1.461(6)
N2 C9 1.494(7)
C9 C10 1.486(9)
C9 C12 1.544(8)
C10 O3 1.194(7)
C10 O4 1.332(8)
O4 C11 1.438(7)
C12 C13 1.514(8)
C13 C18 1.371(8)
C13 C14 1.395(8)
C14 C15 1.400(9)
C15 C16 1.353(10)
C16 C17 1.363(9)
C17 C18 1.379(9)
C19 C32 1.495(7)
C19 C20 1.542(8)
C20 C21 1.495(8)
C20 C29 1.560(8)
C21 O5 1.207(7)
C21 N3 1.371(8)
N3 C28 1.404(8)
N3 C22 1.437(7)
C22 C23 1.366(8)
C22 C27 1.372(9)
C23 C24 1.372(8)
C24 C25 1.368(9)
C25 C26 1.364(10)
C26 C27 1.388(9)
C28 O6 1.207(7)
C28 C29 1.501(8)
C29 C30 1.517(8)
C30 C31 1.487(8)
C31 C32 1.330(8)
